data_4309271
loop_
_publ_author_name
'Fiona H. Fry'
'Brenda A. Dougan'
'Nichola McCann'
'Christopher J. Ziegler'
'Nicola E. Brasch'

_publ_section_title
;
Characterization of Novel Vanadium(III)/Acetate Clusters Formed in Aqueous
Solution
;
_journal_name_full 'Inorganic Chemistry'
_journal_page_first 5197
_journal_page_last 5199
_journal_paper_doi 10.1021/ic050336f
_journal_volume 44
_journal_year 2005
_chemical_formula_sum 'C10 H60 Cl4 O34 V4'
_chemical_formula_weight 1070.14
_chemical_name_systematic
; 
 ? 
;
_space_group_IT_number 121
_symmetry_cell_setting tetragonal
_symmetry_space_group_name_Hall 'I -4 2'
_symmetry_space_group_name_H-M 'I -4 2 m'
_atom_sites_solution_hydrogens geom
_atom_sites_solution_primary direct
_atom_sites_solution_secondary difmap
_audit_creation_method SHELXL-97
_cell_angle_alpha 90.00
_cell_angle_beta 90.00
_cell_angle_gamma 90.00
_cell_formula_units_Z 2
_cell_length_a 13.6330(8)
_cell_length_b 13.6330(8)
_cell_length_c 12.7744(14)
_cell_measurement_reflns_used 4674
_cell_measurement_temperature 100(2)
_cell_measurement_theta_max 27.95
_cell_measurement_theta_min 2.18
_cell_volume 2374.2(3)
_computing_cell_refinement 'Bruker SMART'
_computing_data_collection 'Bruker SMART'
_computing_data_reduction 'Bruker SAINT'
_computing_molecular_graphics 'Bruker SHELXTL'
_computing_publication_material 'Bruker SHELXTL'
_computing_structure_refinement 'SHELXL-97 (Sheldrick, 1997)'
_computing_structure_solution 'SHELXS-97 (Sheldrick, 1990)'
_diffrn_ambient_temperature 100(2)
_diffrn_measured_fraction_theta_full 1.000
_diffrn_measured_fraction_theta_max 1.000
_diffrn_measurement_device_type 'CCD area detector'
_diffrn_measurement_method 'phi and omega scans'
_diffrn_radiation_monochromator graphite
_diffrn_radiation_source 'fine-focus sealed tube'
_diffrn_radiation_type MoK\a
_diffrn_radiation_wavelength 0.71073
_diffrn_reflns_av_R_equivalents 0.0327
_diffrn_reflns_av_sigmaI/netI 0.0213
_diffrn_reflns_limit_h_max 16
_diffrn_reflns_limit_h_min -16
_diffrn_reflns_limit_k_max 16
_diffrn_reflns_limit_k_min -16
_diffrn_reflns_limit_l_max 15
_diffrn_reflns_limit_l_min -15
_diffrn_reflns_number 9277
_diffrn_reflns_theta_full 26.00
_diffrn_reflns_theta_max 26.00
_diffrn_reflns_theta_min 2.11
_exptl_absorpt_coefficient_mu 1.082
_exptl_absorpt_correction_T_max 0.8995
_exptl_absorpt_correction_T_min 0.6971
_exptl_absorpt_correction_type SADABS
_exptl_crystal_colour blue
_exptl_crystal_density_diffrn 1.553
_exptl_crystal_density_meas 0
_exptl_crystal_density_method 'not measured'
_exptl_crystal_description block
_exptl_crystal_F_000 1152
_exptl_crystal_size_max 0.20
_exptl_crystal_size_mid 0.20
_exptl_crystal_size_min 0.10
_refine_diff_density_max 0.283
_refine_diff_density_min -0.358
_refine_diff_density_rms 0.053
_refine_ls_abs_structure_details 'Flack H D (1983), Acta Cryst. A39, 876-881'
_refine_ls_abs_structure_Flack 0.01(4)
_refine_ls_extinction_method none
_refine_ls_goodness_of_fit_ref 1.160
_refine_ls_hydrogen_treatment mixed
_refine_ls_matrix_type full
_refine_ls_number_parameters 121
_refine_ls_number_reflns 1248
_refine_ls_number_restraints 8
_refine_ls_restrained_S_all 1.168
_refine_ls_R_factor_all 0.0261
_refine_ls_R_factor_gt 0.0255
_refine_ls_shift/su_max 0.001
_refine_ls_shift/su_mean 0.000
_refine_ls_structure_factor_coef Fsqd
_refine_ls_weighting_details 'calc w=1/[\s^2^(Fo^2^)+(0.0300P)^2^+1.6264P] where P=(Fo^2^+2Fc^2^)/3'
_refine_ls_weighting_scheme calc
_refine_ls_wR_factor_gt 0.0610
_refine_ls_wR_factor_ref 0.0613
_reflns_number_gt 1227
_reflns_number_total 1248
_reflns_threshold_expression >2sigma(I)
_cod_data_source_file ic050336from20050609_015251_1.cif
_cod_data_source_block '[V4(mu-OOCCH3)4(mu-OH)4(OH2)8]Cl4.CH3COOH.12H2O'
_cod_depositor_comments
;
The following automatic conversions were performed:
'_symmetry_cell_setting' value 'Tetragonal' changed to 'tetragonal'
according to '/home/saulius/struct/CIF-dictionaries/cif_core.dic'
dictionary named 'cif_core.dic' version 2.4.1 from 2010-06-29.

Automatic conversion script
Id: cif_fix_enum 1527 2010-12-29 10:47:43Z saulius 
;
_cod_database_code 4309271

loop_
_symmetry_equiv_pos_as_xyz
'x, y, z'
'-x, -y, z'
'y, -x, -z'
'-y, x, -z'
'-x, y, -z'
'x, -y, -z'
'-y, -x, z'
'y, x, z'
'x+1/2, y+1/2, z+1/2'
'-x+1/2, -y+1/2, z+1/2'
'y+1/2, -x+1/2, -z+1/2'
'-y+1/2, x+1/2, -z+1/2'
'-x+1/2, y+1/2, -z+1/2'
'x+1/2, -y+1/2, -z+1/2'
'-y+1/2, -x+1/2, z+1/2'
'y+1/2, x+1/2, z+1/2'

loop_
_atom_site_label
_atom_site_type_symbol
_atom_site_fract_x
_atom_site_fract_y
_atom_site_fract_z
_atom_site_U_iso_or_equiv
_atom_site_adp_type
_atom_site_occupancy
_atom_site_symmetry_multiplicity
_atom_site_calc_flag
_atom_site_refinement_flags
_atom_site_disorder_assembly
_atom_site_disorder_group
V1 V 1.0000 0.18296(3) 0.5000 0.01513(14) Uani 1 2 d S . .
O1 O 1.08557(11) 0.08557(11) 0.56248(18) 0.0180(5) Uani 1 2 d SD . .
O3 O 0.91494(13) 0.29126(12) 0.43801(15) 0.0271(4) Uani 1 1 d D . .
O2 O 0.92111(11) 0.19487(12) 0.63368(11) 0.0207(3) Uani 1 1 d . . .
C1 C 0.85105(15) 0.14895(15) 0.6752(2) 0.0156(6) Uani 1 2 d S . .
C2 C 0.8182(2) 0.1818(2) 0.7814(3) 0.0243(7) Uani 1 2 d S . .
O4 O 0.0685(2) 0.0685(2) 0.7783(2) 0.0563(9) Uani 1 2 d SD A 1
C4 C 0.0000 0.0000 0.9478(12) 0.080(5) Uani 0.50 4 d SP B 1
C3 C 0.0000 0.0000 0.8288(12) 0.062(3) Uani 0.50 4 d SP . 1
Cl1 Cl 0.74566(15) 0.40145(16) 0.55841(17) 0.0229(4) Uani 0.50 1 d P C 1
O5 O 0.93606(14) 0.37202(13) 0.24877(15) 0.0264(4) Uani 1 1 d D . .
H5A H 0.927(3) 0.333(2) 0.193(2) 0.052(10) Uiso 1 1 d D . .
H3B H 0.926(2) 0.322(2) 0.3777(18) 0.050(10) Uiso 1 1 d D . .
H2A H 0.790(2) 0.135(2) 0.818(2) 0.026(7) Uiso 1 1 d . . .
H3A H 0.8677(15) 0.3280(16) 0.4669(17) 0.022(7) Uiso 1 1 d D . .
O6 O 0.7824(4) 0.3940(5) 0.5467(5) 0.0241(14) Uani 0.50 1 d PD D 2
H1 H 1.078(2) 0.078(2) 0.6277(17) 0.038(12) Uiso 1 2 d SD . .
H2B H 0.7720(18) 0.2280(18) 0.773(2) 0.011(8) Uiso 1 2 d S . .
H5B H 0.914(3) 0.4377(17) 0.243(5) 0.100(16) Uiso 1 1 d D . .
H4 H 0.094(3) 0.094(3) 0.830(4) 0.10(3) Uiso 1 2 d SD . .

loop_
_atom_site_aniso_label
_atom_site_aniso_U_11
_atom_site_aniso_U_22
_atom_site_aniso_U_33
_atom_site_aniso_U_23
_atom_site_aniso_U_13
_atom_site_aniso_U_12
V1 0.0172(2) 0.0128(2) 0.0154(2) 0.000 0.0033(2) 0.000
O1 0.0206(7) 0.0206(7) 0.0128(11) 0.0004(6) 0.0004(6) -0.0022(9)
O3 0.0315(10) 0.0225(9) 0.0273(9) 0.0065(8) 0.0126(8) 0.0112(7)
O2 0.0225(8) 0.0214(8) 0.0182(8) -0.0060(6) 0.0066(7) -0.0058(7)
C1 0.0150(9) 0.0150(9) 0.0167(14) 0.0004(8) -0.0004(8) 0.0061(11)
C2 0.0263(11) 0.0263(11) 0.0201(16) -0.0060(10) 0.0060(10) -0.0061(17)
O4 0.0743(14) 0.0743(14) 0.0203(15) 0.0021(11) 0.0021(11) -0.007(2)
C4 0.093(8) 0.093(8) 0.052(7) 0.000 0.000 -0.049(12)
C3 0.061(5) 0.061(5) 0.062(8) 0.000 0.000 -0.002(10)
Cl1 0.0231(11) 0.0242(8) 0.0212(8) -0.0022(6) 0.0021(8) 0.0009(9)
O5 0.0275(10) 0.0223(10) 0.0295(9) 0.0063(7) 0.0021(7) -0.0007(7)
O6 0.020(3) 0.025(2) 0.027(2) -0.0044(17) 0.011(2) 0.004(3)

loop_
_atom_type_symbol
_atom_type_description
_atom_type_scat_dispersion_real
_atom_type_scat_dispersion_imag
_atom_type_scat_source
C C 0.0033 0.0016 'International Tables Vol C Tables 4.2.6.8 and 6.1.1.4'
H H 0.0000 0.0000 'International Tables Vol C Tables 4.2.6.8 and 6.1.1.4'
O O 0.0106 0.0060 'International Tables Vol C Tables 4.2.6.8 and 6.1.1.4'
V V 0.3005 0.5294 'International Tables Vol C Tables 4.2.6.8 and 6.1.1.4'
Cl Cl 0.1484 0.1585 'International Tables Vol C Tables 4.2.6.8 and 6.1.1.4'

loop_
_geom_angle_atom_site_label_1
_geom_angle_atom_site_label_2
_geom_angle_atom_site_label_3
_geom_angle
_geom_angle_site_symmetry_1
_geom_angle_site_symmetry_3
_geom_angle_publ_flag
O1 V1 O1 93.58(13) 4_646 . ?
O1 V1 O2 94.73(7) 4_646 . ?
O1 V1 O2 91.57(8) . . ?
O1 V1 O2 91.57(8) 4_646 5_756 ?
O1 V1 O2 94.73(7) . 5_756 ?
O2 V1 O2 170.80(9) . 5_756 ?
O1 V1 O3 176.77(9) 4_646 5_756 ?
O1 V1 O3 89.64(8) . 5_756 ?
O2 V1 O3 85.21(7) . 5_756 ?
O2 V1 O3 88.13(7) 5_756 5_756 ?
O1 V1 O3 89.64(8) 4_646 . ?
O1 V1 O3 176.77(9) . . ?
O2 V1 O3 88.13(7) . . ?
O2 V1 O3 85.21(7) 5_756 . ?
O3 V1 O3 87.13(11) 5_756 . ?
V1 O1 V1 130.87(12) . 3_666 ?
C1 O2 V1 135.92(16) . . ?
O2 C1 O2 125.2(3) 7_665 . ?
O2 C1 C2 117.38(14) 7_665 . ?
O2 C1 C2 117.38(14) . . ?
C4 C4 C3 180.000(7) 3_557 . ?
O4 C3 O4 128.0(11) 2 . ?
O4 C3 C4 116.0(5) 2 . ?
O4 C3 C4 116.0(5) . . ?

loop_
_geom_bond_atom_site_label_1
_geom_bond_atom_site_label_2
_geom_bond_distance
_geom_bond_site_symmetry_2
_geom_bond_publ_flag
V1 O1 1.9393(10) 4_646 ?
V1 O1 1.9393(10) . ?
V1 O2 2.0246(14) . ?
V1 O2 2.0246(14) 5_756 ?
V1 O3 2.0376(17) 5_756 ?
V1 O3 2.0376(17) . ?
O1 V1 1.9393(10) 3_666 ?
O2 C1 1.259(2) . ?
C1 O2 1.259(2) 7_665 ?
C1 C2 1.498(5) . ?
O4 C3 1.471(7) . ?
C4 C4 1.33(3) 3_557 ?
C4 C3 1.52(2) . ?
C3 O4 1.471(7) 2 ?
